data_7234397
loop_
_publ_author_name
'Weiwei Xie'
'Huixia Luo'
'Brendan F. Phelan'
'Robert J. Cava'

_publ_section_title
;
 Zr5Sb3-xRux, a new superconductor in the W5Si3 structure type
;
_journal_name_full 'Journal of Materials Chemistry C'
_journal_page_first 8235
_journal_page_last 8240
_journal_paper_doi 10.1039/C5TC01818H
_journal_volume 3
_journal_year 2015
_chemical_formula_sum 'Ru0.64 Sb2.36 Zr5'
_chemical_formula_weight 808.06
_space_group_crystal_system tetragonal
_space_group_IT_number 140
_space_group_name_Hall '-I 4 2c'
_space_group_name_H-M_alt 'I 4/m c m'
_atom_sites_solution_hydrogens .
_cell_angle_alpha 90
_cell_angle_beta 90
_cell_angle_gamma 90
_cell_formula_units_Z 4
_cell_length_a 11.083(3)
_cell_length_b 11.083(3)
_cell_length_c 5.5752(17)
_cell_measurement_reflns_used 3221
_cell_measurement_temperature 301(2)
_cell_measurement_theta_max 29.50
_cell_measurement_theta_min 2.60
_cell_volume 684.8(3)
_computing_cell_refinement 'Bruker SAINT'
_computing_data_collection 'Bruker APEX2'
_computing_data_reduction 'Bruker SAINT'
_computing_molecular_graphics 'Bruker SHELXTL'
_computing_publication_material 'Bruker SHELXTL'
_computing_structure_refinement 'SHELXL-2013 (Sheldrick, 2013)'
_computing_structure_solution 'SHELXS-97 (Sheldrick 2008)'
_diffrn_ambient_temperature 301(2)
_diffrn_measured_fraction_theta_full 0.995
_diffrn_measured_fraction_theta_max 0.996
_diffrn_measurement_device_type 'Bruker APEX-II CCD'
_diffrn_measurement_method '\f and \w scans'
_diffrn_radiation_type MoK\a
_diffrn_radiation_wavelength 0.71073
_diffrn_reflns_av_R_equivalents 0.0271
_diffrn_reflns_av_unetI/netI 0.0108
_diffrn_reflns_Laue_measured_fraction_full 0.995
_diffrn_reflns_Laue_measured_fraction_max 0.996
_diffrn_reflns_limit_h_max 15
_diffrn_reflns_limit_h_min -15
_diffrn_reflns_limit_k_max 15
_diffrn_reflns_limit_k_min -15
_diffrn_reflns_limit_l_max 7
_diffrn_reflns_limit_l_min -7
_diffrn_reflns_number 5685
_diffrn_reflns_point_group_measured_fraction_full 0.995
_diffrn_reflns_point_group_measured_fraction_max 0.996
_diffrn_reflns_theta_full 25.242
_diffrn_reflns_theta_max 29.576
_diffrn_reflns_theta_min 3.677
_exptl_absorpt_coefficient_mu 17.696
_exptl_absorpt_correction_T_max 0.7459
_exptl_absorpt_correction_T_min 0.6270
_exptl_absorpt_correction_type multi-scan
_exptl_crystal_colour Metallic
_exptl_crystal_density_diffrn 7.838
_exptl_crystal_density_meas ?
_exptl_crystal_density_method 'Not measured'
_exptl_crystal_description Irregular
_exptl_crystal_F_000 1394
_exptl_crystal_size_max 0.020
_exptl_crystal_size_mid 0.015
_exptl_crystal_size_min 0.005
_refine_diff_density_max 0.710
_refine_diff_density_min -0.749
_refine_diff_density_rms 0.129
_refine_ls_extinction_coef .
_refine_ls_extinction_method none
_refine_ls_goodness_of_fit_ref 1.175
_refine_ls_hydrogen_treatment undef
_refine_ls_matrix_type full
_refine_ls_number_parameters 16
_refine_ls_number_reflns 284
_refine_ls_number_restraints 0
_refine_ls_restrained_S_all 1.175
_refine_ls_R_factor_all 0.0121
_refine_ls_R_factor_gt 0.0100
_refine_ls_shift/su_max 0.000
_refine_ls_shift/su_mean 0.000
_refine_ls_structure_factor_coef Fsqd
_refine_ls_weighting_details 'w=1/[\s^2^(Fo^2^)+(0.0046P)^2^+2.6691P] where P=(Fo^2^+2Fc^2^)/3'
_refine_ls_weighting_scheme calc
_refine_ls_wR_factor_gt 0.0195
_refine_ls_wR_factor_ref 0.0198
_reflns_Friedel_coverage 0.000
_reflns_Friedel_fraction_full .
_reflns_Friedel_fraction_max .
_reflns_number_gt 263
_reflns_number_total 284
_reflns_threshold_expression 'I > 2\s(I)'
_cod_data_source_file J-Mater-Chem-C-2015-3-8235.cif
_cod_data_source_block mo_Wei456a_0m
_cod_depositor_comments
;
The following automatic conversions were performed:

data item '_exptl_absorpt_correction_type' value 'Multi-scan' was
changed to 'multi-scan' in accordance with the built-in table derived
from the CIF Core dictionary named 'cif_core.dic' version 2.4.5 last
updated on 2014-11-21.

data item '_exptl_crystal_density_meas' value 'None' was changed to
'?' -- the value is perceived as not measured.

Automatic conversion script
Id: cif_fix_values 6909 2019-04-08 15:41:33Z antanas 
;
_cod_original_cell_volume 684.8(4)
_cod_database_code 7234397
_shelx_space_group_comment
; 
The symmetry employed for this shelxl refinement is uniquely defined 
by the following loop, which should always be used as a source of 
symmetry information in preference to the above space-group names. 
They are only intended as comments. 
;
_shelxl_version_number 2013-4

loop_
_space_group_symop_operation_xyz
'x, y, z'
'-x, -y, z'
'-y, x, z'
'y, -x, z'
'-x, y, -z+1/2'
'x, -y, -z+1/2'
'y, x, -z+1/2'
'-y, -x, -z+1/2'
'x+1/2, y+1/2, z+1/2'
'-x+1/2, -y+1/2, z+1/2'
'-y+1/2, x+1/2, z+1/2'
'y+1/2, -x+1/2, z+1/2'
'-x+1/2, y+1/2, -z+1'
'x+1/2, -y+1/2, -z+1'
'y+1/2, x+1/2, -z+1'
'-y+1/2, -x+1/2, -z+1'
'-x, -y, -z'
'x, y, -z'
'y, -x, -z'
'-y, x, -z'
'x, -y, z-1/2'
'-x, y, z-1/2'
'-y, -x, z-1/2'
'y, x, z-1/2'
'-x+1/2, -y+1/2, -z+1/2'
'x+1/2, y+1/2, -z+1/2'
'y+1/2, -x+1/2, -z+1/2'
'-y+1/2, x+1/2, -z+1/2'
'x+1/2, -y+1/2, z'
'-x+1/2, y+1/2, z'
'-y+1/2, -x+1/2, z'
'y+1/2, x+1/2, z'

loop_
_atom_site_label
_atom_site_type_symbol
_atom_site_fract_x
_atom_site_fract_y
_atom_site_fract_z
_atom_site_U_iso_or_equiv
_atom_site_adp_type
_atom_site_occupancy
_atom_site_site_symmetry_order
_atom_site_calc_flag
_atom_site_refinement_flags_posn
_atom_site_refinement_flags_adp
_atom_site_refinement_flags_occupancy
_atom_site_disorder_assembly
_atom_site_disorder_group
Sb1 Sb 0.33683(2) 0.16317(2) 0.5000 0.00794(8) Uani 1 4 d S T P . .
Ru2 Ru 0.0000 0.0000 0.2500 0.01061(15) Uani 0.642(13) 8 d S T P . .
Sb2 Sb 0.0000 0.0000 0.2500 0.01061(15) Uani 0.358(13) 8 d S T P . .
Zr3 Zr 0.07604(3) 0.21414(3) 0.5000 0.00845(8) Uani 1 2 d S T P . .
Zr4 Zr 0.5000 0.0000 0.2500 0.00787(12) Uani 1 8 d S T P . .

loop_
_atom_site_aniso_label
_atom_site_aniso_U_11
_atom_site_aniso_U_22
_atom_site_aniso_U_33
_atom_site_aniso_U_23
_atom_site_aniso_U_13
_atom_site_aniso_U_12
Sb1 0.00633(10) 0.00633(10) 0.01115(14) 0.000 0.000 0.00041(10)
Ru2 0.01116(18) 0.01116(18) 0.0095(2) 0.000 0.000 0.000
Sb2 0.01116(18) 0.01116(18) 0.0095(2) 0.000 0.000 0.000
Zr3 0.00655(14) 0.00952(15) 0.00928(15) 0.000 0.000 0.00062(10)
Zr4 0.00916(17) 0.00916(17) 0.0053(3) 0.000 0.000 0.000

loop_
_atom_type_symbol
_atom_type_description
_atom_type_scat_dispersion_real
_atom_type_scat_dispersion_imag
_atom_type_scat_source
Zr Zr -2.9673 0.5597 'International Tables Vol C Tables 4.2.6.8 and 6.1.1.4'
Ru Ru -1.2594 0.8363 'International Tables Vol C Tables 4.2.6.8 and 6.1.1.4'
Sb Sb -0.5866 1.5461 'International Tables Vol C Tables 4.2.6.8 and 6.1.1.4'

loop_
_geom_angle_atom_site_label_1
_geom_angle_atom_site_label_2
_geom_angle_atom_site_label_3
_geom_angle
_geom_angle_site_symmetry_1
_geom_angle_site_symmetry_3
Zr4 Sb1 Zr4 57.18(2) 17_656 .
Zr4 Sb1 Zr3 136.757(8) 17_656 31
Zr4 Sb1 Zr3 136.757(8) . 31
Zr4 Sb1 Zr3 136.757(8) 17_656 .
Zr4 Sb1 Zr3 136.757(8) . .
Zr3 Sb1 Zr3 67.882(13) 31 .
Zr4 Sb1 Zr3 74.389(7) 17_656 29
Zr4 Sb1 Zr3 74.389(7) . 29
Zr3 Sb1 Zr3 73.907(12) 31 29
Zr3 Sb1 Zr3 141.788(8) . 29
Zr4 Sb1 Zr3 74.389(7) 17_656 19_556
Zr4 Sb1 Zr3 74.389(7) . 19_556
Zr3 Sb1 Zr3 141.787(8) 31 19_556
Zr3 Sb1 Zr3 73.906(12) . 19_556
Zr3 Sb1 Zr3 144.306(16) 29 19_556
Zr4 Sb1 Zr3 70.407(14) 17_656 25_556
Zr4 Sb1 Zr3 119.078(13) . 25_556
Zr3 Sb1 Zr3 69.280(10) 31 25_556
Zr3 Sb1 Zr3 102.207(9) . 25_556
Zr3 Sb1 Zr3 62.901(11) 29 25_556
Zr3 Sb1 Zr3 120.538(12) 19_556 25_556
Zr4 Sb1 Zr3 119.078(13) 17_656 7
Zr4 Sb1 Zr3 70.407(14) . 7
Zr3 Sb1 Zr3 102.207(9) 31 7
Zr3 Sb1 Zr3 69.280(10) . 7
Zr3 Sb1 Zr3 120.538(12) 29 7
Zr3 Sb1 Zr3 62.901(11) 19_556 7
Zr3 Sb1 Zr3 170.156(15) 25_556 7
Zr4 Sb1 Zr3 70.407(14) 17_656 7_556
Zr4 Sb1 Zr3 119.078(13) . 7_556
Zr3 Sb1 Zr3 102.207(9) 31 7_556
Zr3 Sb1 Zr3 69.280(10) . 7_556
Zr3 Sb1 Zr3 120.538(12) 29 7_556
Zr3 Sb1 Zr3 62.901(11) 19_556 7_556
Zr3 Sb1 Zr3 60.82(2) 25_556 7_556
Zr3 Sb1 Zr3 118.22(2) 7 7_556
Zr4 Sb1 Zr3 119.078(13) 17_656 25
Zr4 Sb1 Zr3 70.407(14) . 25
Zr3 Sb1 Zr3 69.280(10) 31 25
Zr3 Sb1 Zr3 102.207(9) . 25
Zr3 Sb1 Zr3 62.901(11) 29 25
Zr3 Sb1 Zr3 120.538(12) 19_556 25
Zr3 Sb1 Zr3 118.22(2) 25_556 25
Zr3 Sb1 Zr3 60.82(2) 7 25
Zr3 Sb1 Zr3 170.156(15) 7_556 25
Sb2 Ru2 Sb2 180.0 17_556 17
Sb2 Ru2 Ru2 180.0 17_556 17
Sb2 Ru2 Ru2 0.0 17 17
Sb2 Ru2 Ru2 0.0 17_556 17_556
Sb2 Ru2 Ru2 180.0 17 17_556
Ru2 Ru2 Ru2 180.0 17 17_556
Sb2 Ru2 Zr3 61.038(11) 17_556 .
Sb2 Ru2 Zr3 118.962(11) 17 .
Ru2 Ru2 Zr3 118.962(11) 17 .
Ru2 Ru2 Zr3 61.038(11) 17_556 .
Sb2 Ru2 Zr3 118.961(11) 17_556 23
Sb2 Ru2 Zr3 61.039(11) 17 23
Ru2 Ru2 Zr3 61.039(11) 17 23
Ru2 Ru2 Zr3 118.961(11) 17_556 23
Zr3 Ru2 Zr3 135.830(12) . 23
Sb2 Ru2 Zr3 61.039(11) 17_556 19_556
Sb2 Ru2 Zr3 118.961(11) 17 19_556
Ru2 Ru2 Zr3 118.961(11) 17 19_556
Ru2 Ru2 Zr3 61.039(11) 17_556 19_556
Zr3 Ru2 Zr3 76.439(9) . 19_556
Zr3 Ru2 Zr3 145.951(12) 23 19_556
Sb2 Ru2 Zr3 118.961(11) 17_556 21
Sb2 Ru2 Zr3 61.039(11) 17 21
Ru2 Ru2 Zr3 61.039(11) 17 21
Ru2 Ru2 Zr3 118.961(11) 17_556 21
Zr3 Ru2 Zr3 145.951(12) . 21
Zr3 Ru2 Zr3 76.440(9) 23 21
Zr3 Ru2 Zr3 75.621(17) 19_556 21
Sb2 Ru2 Zr3 61.039(10) 17_556 17_556
Sb2 Ru2 Zr3 118.961(10) 17 17_556
Ru2 Ru2 Zr3 118.961(10) 17 17_556
Ru2 Ru2 Zr3 61.039(10) 17_556 17_556
Zr3 Ru2 Zr3 122.08(2) . 17_556
Zr3 Ru2 Zr3 75.621(18) 23 17_556
Zr3 Ru2 Zr3 76.440(9) 19_556 17_556
Zr3 Ru2 Zr3 68.923(18) 21 17_556
Sb2 Ru2 Zr3 118.961(10) 17_556 7
Sb2 Ru2 Zr3 61.039(10) 17 7
Ru2 Ru2 Zr3 61.039(10) 17 7
Ru2 Ru2 Zr3 118.961(10) 17_556 7
Zr3 Ru2 Zr3 75.621(18) . 7
Zr3 Ru2 Zr3 122.08(2) 23 7
Zr3 Ru2 Zr3 68.923(18) 19_556 7
Zr3 Ru2 Zr3 76.440(9) 21 7
Zr3 Ru2 Zr3 135.830(12) 17_556 7
Sb2 Ru2 Zr3 118.961(11) 17_556 5
Sb2 Ru2 Zr3 61.039(10) 17 5
Ru2 Ru2 Zr3 61.039(10) 17 5
Ru2 Ru2 Zr3 118.961(11) 17_556 5
Zr3 Ru2 Zr3 68.924(18) . 5
Zr3 Ru2 Zr3 76.440(9) 23 5
Zr3 Ru2 Zr3 135.830(12) 19_556 5
Zr3 Ru2 Zr3 122.08(2) 21 5
Zr3 Ru2 Zr3 145.951(12) 17_556 5
Zr3 Ru2 Zr3 76.440(9) 7 5
Sb2 Ru2 Zr3 61.039(10) 17_556 3
Sb2 Ru2 Zr3 118.961(11) 17 3
Ru2 Ru2 Zr3 118.961(11) 17 3
Ru2 Ru2 Zr3 61.039(10) 17_556 3
Zr3 Ru2 Zr3 76.440(9) . 3
Zr3 Ru2 Zr3 68.923(18) 23 3
Zr3 Ru2 Zr3 122.08(2) 19_556 3
Zr3 Ru2 Zr3 135.830(12) 21 3
Zr3 Ru2 Zr3 76.440(9) 17_556 3
Zr3 Ru2 Zr3 145.951(12) 7 3
Zr3 Ru2 Zr3 75.621(18) 5 3
Ru2 Zr3 Sb2 57.92(2) . 17_556
Ru2 Zr3 Ru2 57.92(2) . 17_556
Sb2 Zr3 Ru2 0.0 17_556 17_556
Ru2 Zr3 Sb1 97.423(8) . .
Sb2 Zr3 Sb1 97.423(8) 17_556 .
Ru2 Zr3 Sb1 97.423(8) 17_556 .
Ru2 Zr3 Sb1 96.648(9) . 3
Sb2 Zr3 Sb1 96.648(9) 17_556 3
Ru2 Zr3 Sb1 96.648(9) 17_556 3
Sb1 Zr3 Sb1 163.905(12) . 3
Ru2 Zr3 Sb1 147.963(8) . 25_556
Sb2 Zr3 Sb1 90.95(2) 17_556 25_556
Ru2 Zr3 Sb1 90.95(2) 17_556 25_556
Sb1 Zr3 Sb1 77.792(9) . 25_556
Sb1 Zr3 Sb1 94.213(10) 3 25_556
Ru2 Zr3 Sb1 90.95(2) . 25
Sb2 Zr3 Sb1 147.963(8) 17_556 25
Ru2 Zr3 Sb1 147.963(8) 17_556 25
Sb1 Zr3 Sb1 77.793(9) . 25
Sb1 Zr3 Sb1 94.213(10) 3 25
Sb1 Zr3 Sb1 118.22(2) 25_556 25
Ru2 Zr3 Zr3 55.539(9) . 5
Sb2 Zr3 Zr3 105.242(17) 17_556 5
Ru2 Zr3 Zr3 105.242(17) 17_556 5
Sb1 Zr3 Zr3 120.518(14) . 5
Sb1 Zr3 Zr3 62.587(12) 3 5
Sb1 Zr3 Zr3 152.641(12) 25_556 5
Sb1 Zr3 Zr3 54.511(18) 25 5
Ru2 Zr3 Zr3 105.242(16) . 5_556
Sb2 Zr3 Zr3 55.539(9) 17_556 5_556
Ru2 Zr3 Zr3 55.539(9) 17_556 5_556
Sb1 Zr3 Zr3 120.518(13) . 5_556
Sb1 Zr3 Zr3 62.587(12) 3 5_556
Sb1 Zr3 Zr3 54.511(18) 25_556 5_556
Sb1 Zr3 Zr3 152.641(13) 25 5_556
Zr3 Zr3 Zr3 117.68(3) 5 5_556
Ru2 Zr3 Zr3 142.189(9) . 31
Sb2 Zr3 Zr3 142.189(8) 17_556 31
Ru2 Zr3 Zr3 142.189(8) 17_556 31
Sb1 Zr3 Zr3 56.059(6) . 31
Sb1 Zr3 Zr3 107.846(8) 3 31
Sb1 Zr3 Zr3 59.590(11) 25_556 31
Sb1 Zr3 Zr3 59.590(12) 25 31
Zr3 Zr3 Zr3 111.460(9) 5 31
Zr3 Zr3 Zr3 111.460(9) 5_556 31
Ru2 Zr3 Zr3 98.736(17) . 7_556
Sb2 Zr3 Zr3 52.190(9) 17_556 7_556
Ru2 Zr3 Zr3 52.190(9) 17_556 7_556
Sb1 Zr3 Zr3 59.416(11) . 7_556
Sb1 Zr3 Zr3 125.717(12) 3 7_556
Sb1 Zr3 Zr3 51.303(17) 25_556 7_556
Sb1 Zr3 Zr3 136.922(16) 25 7_556
Zr3 Zr3 Zr3 154.197(8) 5 7_556
Zr3 Zr3 Zr3 63.16(2) 5_556 7_556
Zr3 Zr3 Zr3 90.0 31 7_556
Zr4 Zr4 Zr4 180.0 17_656 17_655
Zr4 Zr4 Sb1 61.409(11) 17_656 .
Zr4 Zr4 Sb1 118.591(11) 17_655 .
Zr4 Zr4 Sb1 118.590(11) 17_656 11_544
Zr4 Zr4 Sb1 61.410(10) 17_655 11_544
Sb1 Zr4 Sb1 103.239(9) . 11_544
Zr4 Zr4 Sb1 118.590(11) 17_656 27
Zr4 Zr4 Sb1 61.410(11) 17_655 27
Sb1 Zr4 Sb1 103.239(9) . 27
Sb1 Zr4 Sb1 122.82(2) 11_544 27
Zr4 Zr4 Sb1 61.410(11) 17_656 17_656
Zr4 Zr4 Sb1 118.590(11) 17_655 17_656
Sb1 Zr4 Sb1 122.82(2) . 17_656
Sb1 Zr4 Sb1 103.238(9) 11_544 17_656
Sb1 Zr4 Sb1 103.238(9) 27 17_656
Zr4 Zr4 Zr3 66.967(9) 17_656 29
Zr4 Zr4 Zr3 113.033(9) 17_655 29
Sb1 Zr4 Zr3 53.663(6) . 29
Sb1 Zr4 Zr3 152.413(5) 11_544 29
Sb1 Zr4 Zr3 59.214(16) 27 29
Sb1 Zr4 Zr3 102.595(12) 17_656 29
Zr4 Zr4 Zr3 66.967(9) 17_656 3_655
Zr4 Zr4 Zr3 113.033(9) 17_655 3_655
Sb1 Zr4 Zr3 102.595(12) . 3_655
Sb1 Zr4 Zr3 152.413(5) 11_544 3_655
Sb1 Zr4 Zr3 59.214(17) 27 3_655
Sb1 Zr4 Zr3 53.663(6) 17_656 3_655
Zr3 Zr4 Zr3 54.978(10) 29 3_655
Zr4 Zr4 Zr3 113.033(9) 17_656 9_544
Zr4 Zr4 Zr3 66.967(9) 17_655 9_544
Sb1 Zr4 Zr3 152.413(5) . 9_544
Sb1 Zr4 Zr3 53.663(7) 11_544 9_544
Sb1 Zr4 Zr3 102.595(12) 27 9_544
Sb1 Zr4 Zr3 59.214(16) 17_656 9_544
Zr3 Zr4 Zr3 152.631(10) 29 9_544
Zr3 Zr4 Zr3 98.806(6) 3_655 9_544
Zr4 Zr4 Zr3 113.033(9) 17_656 7
Zr4 Zr4 Zr3 66.967(9) 17_655 7
Sb1 Zr4 Zr3 59.214(16) . 7
Sb1 Zr4 Zr3 53.663(7) 11_544 7
Sb1 Zr4 Zr3 102.595(12) 27 7
Sb1 Zr4 Zr3 152.413(5) 17_656 7
Zr3 Zr4 Zr3 98.806(6) 29 7
Zr3 Zr4 Zr3 152.631(10) 3_655 7
Zr3 Zr4 Zr3 105.528(13) 9_544 7
Zr4 Zr4 Zr3 66.967(8) 17_656 13_545
Zr4 Zr4 Zr3 113.033(8) 17_655 13_545
Sb1 Zr4 Zr3 102.595(12) . 13_545
Sb1 Zr4 Zr3 59.214(17) 11_544 13_545
Sb1 Zr4 Zr3 152.413(5) 27 13_545
Sb1 Zr4 Zr3 53.663(6) 17_656 13_545
Zr3 Zr4 Zr3 133.933(18) 29 13_545
Zr3 Zr4 Zr3 105.528(13) 3_655 13_545
Zr3 Zr4 Zr3 54.417(16) 9_544 13_545
Zr3 Zr4 Zr3 98.806(6) 7 13_545
Zr4 Zr4 Zr3 66.967(8) 17_656 19_556
Zr4 Zr4 Zr3 113.033(8) 17_655 19_556
Sb1 Zr4 Zr3 53.663(6) . 19_556
Sb1 Zr4 Zr3 59.214(16) 11_544 19_556
Sb1 Zr4 Zr3 152.413(5) 27 19_556
Sb1 Zr4 Zr3 102.595(12) 17_656 19_556
Zr3 Zr4 Zr3 105.528(13) 29 19_556
Zr3 Zr4 Zr3 133.933(18) 3_655 19_556
Zr3 Zr4 Zr3 98.806(6) 9_544 19_556
Zr3 Zr4 Zr3 54.417(15) 7 19_556
Zr3 Zr4 Zr3 54.978(10) 13_545 19_556

loop_
_geom_bond_atom_site_label_1
_geom_bond_atom_site_label_2
_geom_bond_distance
_geom_bond_site_symmetry_2
Sb1 Zr4 2.9126(7) 17_656
Sb1 Zr4 2.9126(7) .
Sb1 Zr3 2.9450(9) 31
Sb1 Zr3 2.9450(9) .
Sb1 Zr3 2.9795(9) 29
Sb1 Zr3 2.9795(9) 19_556
Sb1 Zr3 3.2484(8) 25_556
Sb1 Zr3 3.2484(8) 7
Sb1 Zr3 3.2484(8) 7_556
Sb1 Zr3 3.2484(8) 25
Ru2 Sb2 2.7876(9) 17_556
Ru2 Sb2 2.7876(9) 17
Ru2 Ru2 2.7876(9) 17
Ru2 Ru2 2.7876(9) 17_556
Ru2 Zr3 2.8784(7) .
Ru2 Zr3 2.8784(7) 23
Ru2 Zr3 2.8784(7) 19_556
Ru2 Zr3 2.8784(7) 21
Ru2 Zr3 2.8784(7) 17_556
Ru2 Zr3 2.8784(7) 7
Ru2 Zr3 2.8784(7) 5
Ru2 Zr3 2.8784(7) 3
Zr3 Sb2 2.8784(7) 17_556
Zr3 Ru2 2.8784(7) 17_556
Zr3 Sb1 2.9795(9) 3
Zr3 Sb1 3.2484(8) 25_556
Zr3 Sb1 3.2484(8) 25
Zr3 Zr3 3.2576(8) 5
Zr3 Zr3 3.2576(8) 5_556
Zr3 Zr3 3.2886(11) 31
Zr3 Zr3 3.5293(9) 7_556
Zr4 Zr4 2.7876(9) 17_656
Zr4 Zr4 2.7876(9) 17_655
Zr4 Sb1 2.9126(7) 11_544
Zr4 Sb1 2.9126(7) 27
Zr4 Sb1 2.9126(7) 17_656
Zr4 Zr3 3.5623(9) 29
Zr4 Zr3 3.5623(9) 3_655
Zr4 Zr3 3.5623(9) 9_544
Zr4 Zr3 3.5623(9) 7
Zr4 Zr3 3.5623(9) 13_545
Zr4 Zr3 3.5623(9) 19_556
